data_4088682
loop_
_publ_author_name
'Chadwick, F. Mark'
'Cooper, Robert T.'
'O&#x2019;Hare, Dermot'

_publ_section_title
;
 Zirconium and Hafnium Permethylpentalene Compounds
;
_journal_issue 12
_journal_name_full Organometallics
_journal_page_first 2092
_journal_paper_doi 10.1021/acs.organomet.6b00301
_journal_volume 35
_journal_year 2016
_chemical_compound_source SYN
_chemical_formula_moiety 'C20 H28 Zr1'
_chemical_formula_sum 'C20 H28 Zr'
_chemical_formula_weight 359.66
_chemical_melting_point ?
_space_group_IT_number 2
_space_group_name_Hall '-P 1'
_space_group_name_H-M_alt 'P -1'
_symmetry_cell_setting triclinic
_symmetry_space_group_name_Hall '-P 1'
_symmetry_space_group_name_H-M 'P -1'
_atom_sites_solution_hydrogens difmap
_atom_sites_solution_primary direct
_audit_creation_date 12-04-24
_audit_creation_method CRYSTALS_ver_14.23
_cell_angle_alpha 95.1349(12)
_cell_angle_beta 99.0860(14)
_cell_angle_gamma 108.5754(15)
_cell_formula_units_Z 2
_cell_length_a 7.5632(2)
_cell_length_b 8.7831(3)
_cell_length_c 14.0811(5)
_cell_measurement_reflns_used 3662
_cell_measurement_temperature 150
_cell_measurement_theta_max 27
_cell_measurement_theta_min 5
_cell_volume 865.71(5)
_computing_cell_refinement 'DENZO/SCALEPACK (Otwinowski & Minor, 1997)'
_computing_data_collection 'COLLECT (Nonius, 2001).'
_computing_data_reduction 'DENZO/SCALEPACK (Otwinowski & Minor, 1997)'
_computing_molecular_graphics 'CAMERON (Watkin et al., 1996)'
_computing_publication_material 'CRYSTALS (Betteridge et al., 2003)'
_computing_structure_refinement 'CRYSTALS (Betteridge et al., 2003)'
_computing_structure_solution 'SIR92 (Altomare et al., 1994)'
_diffrn_ambient_temperature 150
_diffrn_measured_fraction_theta_full 0.991
_diffrn_measured_fraction_theta_max 0.988
_diffrn_measurement_device Area
_diffrn_measurement_device_type 'Nonius KappaCCD'
_diffrn_measurement_method \w
_diffrn_radiation_monochromator graphite
_diffrn_radiation_type 'Mo K\a'
_diffrn_radiation_wavelength 0.71073
_diffrn_reflns_av_R_equivalents 0.030
_diffrn_reflns_limit_h_max 9
_diffrn_reflns_limit_h_min -9
_diffrn_reflns_limit_k_max 10
_diffrn_reflns_limit_k_min -11
_diffrn_reflns_limit_l_max 18
_diffrn_reflns_limit_l_min -18
_diffrn_reflns_number 14362
_diffrn_reflns_theta_full 26.949
_diffrn_reflns_theta_max 27.499
_diffrn_reflns_theta_min 5.261
_diffrn_standards_number 0
_exptl_absorpt_coefficient_mu 0.628
_exptl_absorpt_correction_T_max 0.94
_exptl_absorpt_correction_T_min 0.88
_exptl_absorpt_correction_type multi-scan
_exptl_absorpt_process_details 'DENZO/SCALEPACK (Otwinowski & Minor, 1997)'
_exptl_crystal_colour orange
_exptl_crystal_density_diffrn 1.380
_exptl_crystal_density_meas ?
_exptl_crystal_density_method 'not measured'
_exptl_crystal_description plate
_exptl_crystal_F_000 376
_exptl_crystal_size_max 0.250
_exptl_crystal_size_mid 0.200
_exptl_crystal_size_min 0.100
_refine_diff_density_max 0.95
_refine_diff_density_min -0.79
_refine_ls_extinction_method None
_refine_ls_goodness_of_fit_ref 0.8835
_refine_ls_hydrogen_treatment constr
_refine_ls_matrix_type full
_refine_ls_number_parameters 190
_refine_ls_number_reflns 3948
_refine_ls_number_restraints 0
_refine_ls_R_factor_all 0.0494
_refine_ls_R_factor_gt 0.0399
_refine_ls_shift/su_max 0.0008409
_refine_ls_shift/su_mean 0.0000204
_refine_ls_structure_factor_coef Fsqd
_refine_ls_weighting_details
;
 Method, part 1, Chebychev polynomial, (Watkin, 1994, Prince, 1982) 
 [weight] = 1.0/[A~0~*T~0~(x)+A~1~*T~1~(x) ... +A~n-1~]*T~n-1~(x)] 
 where A~i~ are the Chebychev coefficients listed below and x= Fcalc/Fmax 
 Method = Robust Weighting (Prince, 1982) 
 W = [weight] * [1-(deltaF/6*sigmaF)^2^]^2^ 
 A~i~ are: 
 13.0 18.6 8.98 2.37 
;
_refine_ls_weighting_scheme calc
_refine_ls_wR_factor_all 0.1105
_refine_ls_wR_factor_gt 0.0974
_refine_ls_wR_factor_ref 0.1105
_reflns_limit_h_max 9
_reflns_limit_h_min -9
_reflns_limit_k_max 11
_reflns_limit_k_min -11
_reflns_limit_l_max 18
_reflns_limit_l_min 0
_reflns_number_gt 3428
_reflns_number_total 3948
_reflns_threshold_expression I>2.0\s(I)
_oxford_diffrn_Wilson_B_factor 2.13
_oxford_diffrn_Wilson_scale 6.10
_oxford_refine_ls_r_factor_ref 0.0494
_oxford_refine_ls_scale 0.4387(7)
_oxford_reflns_number_all 3948
_oxford_reflns_threshold_expression_ref I>-3.0\s(I)
_oxford_structure_analysis_title 012fmc11
_cod_data_source_file om6b00301_si_002.cif
_cod_data_source_block 2Zr
_cod_depositor_comments
;
The following automatic conversions were performed:

data item '_chemical_melting_point' value 'not measured' was changed
to '?' -- the value is undefined or not given.

data item '_atom_sites_solution_primary' value 'Direct' was changed
to 'direct' in accordance with the
/home/saulius/struct/COD-crude-data/automatic-downloads/DataCite-retrospective/ACS/depositions/lib/dictionaries/cif_core.dic
dictionary named 'cif_core.dic' version 2.4.2 last updated on
2011-04-26.

data item '_symmetry_cell_setting' value 'Triclinic' was changed to
'triclinic' in accordance with the
/home/saulius/struct/COD-crude-data/automatic-downloads/DataCite-retrospective/ACS/depositions/lib/dictionaries/cif_core.dic
dictionary named 'cif_core.dic' version 2.4.2 last updated on
2011-04-26.

data item '_exptl_crystal_density_meas' value 'not measured' was
changed to '?' -- the value is perceived as not measured.

Automatic conversion script
Id: cif_fix_values 6909 2019-04-08 15:41:33Z antanas 
;
_cod_original_sg_symbol_H-M 'P -1 '
_cod_original_formula_sum 'C20 H28 Zr1'
_cod_database_code 4088682

loop_
_symmetry_equiv_pos_as_xyz
x,y,z
-x,-y,-z

loop_
_atom_site_label
_atom_site_type_symbol
_atom_site_fract_x
_atom_site_fract_y
_atom_site_fract_z
_atom_site_U_iso_or_equiv
_atom_site_occupancy
_atom_site_adp_type
_atom_site_refinement_flags_posn
C1 C 0.7149(4) 0.8148(4) 0.3140(2) 0.0283 1.0000 Uani .
C2 C 0.6977(5) 0.6826(4) 0.3671(2) 0.0312 1.0000 Uani .
C3 C 0.6545(5) 0.5368(4) 0.3034(2) 0.0285 1.0000 Uani .
C4 C 0.6372(4) 0.5762(4) 0.2062(2) 0.0240 1.0000 Uani .
C5 C 0.7021(4) 0.5268(4) 0.1209(2) 0.0260 1.0000 Uani .
C6 C 0.7559(4) 0.6656(4) 0.0728(2) 0.0287 1.0000 Uani .
C7 C 0.7393(4) 0.8016(4) 0.1279(2) 0.0284 1.0000 Uani .
C8 C 0.6663(4) 0.7475(4) 0.2117(2) 0.0241 1.0000 Uani .
C9 C 0.7371(6) 0.9853(5) 0.3567(3) 0.0432 1.0000 Uani .
C10 C 0.7192(6) 0.6988(6) 0.4755(3) 0.0462 1.0000 Uani .
C11 C 0.6062(6) 0.3692(5) 0.3308(3) 0.0430 1.0000 Uani .
C12 C 0.6826(5) 0.3570(4) 0.0792(3) 0.0358 1.0000 Uani .
C13 C 0.8168(6) 0.6630(6) -0.0232(3) 0.0417 1.0000 Uani .
C14 C 0.7607(6) 0.9647(5) 0.0961(3) 0.0434 1.0000 Uani .
C15 C 1.1774(6) 0.7081(5) 0.4039(3) 0.0401 1.0000 Uani .
C16 C 1.0753(6) 0.5485(5) 0.3658(3) 0.0466 1.0000 Uani .
C17 C 1.0590(6) 0.4751(5) 0.2723(3) 0.0402 1.0000 Uani .
C18 C 1.2391(5) 0.8143(5) 0.1766(3) 0.0439 1.0000 Uani .
C19 C 1.1790(5) 0.9447(5) 0.1924(3) 0.0422 1.0000 Uani .
C20 C 1.1498(5) 1.0069(4) 0.2792(3) 0.0390 1.0000 Uani .
Zr1 Zr 0.95353(4) 0.71528(3) 0.25322(2) 0.0234 1.0000 Uani .
H91 H 0.7804 1.0560 0.3103 0.0655 1.0000 Uiso R
H93 H 0.8325 1.0160 0.4141 0.0653 1.0000 Uiso R
H92 H 0.6189 0.9952 0.3721 0.0646 1.0000 Uiso R
H101 H 0.7414 0.6053 0.4994 0.0700 1.0000 Uiso R
H103 H 0.8271 0.7908 0.5057 0.0704 1.0000 Uiso R
H102 H 0.6086 0.7098 0.4959 0.0704 1.0000 Uiso R
H111 H 0.6593 0.3036 0.2953 0.0636 1.0000 Uiso R
H112 H 0.6558 0.3762 0.3996 0.0639 1.0000 Uiso R
H113 H 0.4705 0.3139 0.3174 0.0637 1.0000 Uiso R
H121 H 0.8066 0.3538 0.0658 0.0551 1.0000 Uiso R
H122 H 0.6404 0.2844 0.1250 0.0559 1.0000 Uiso R
H123 H 0.5890 0.3214 0.0190 0.0544 1.0000 Uiso R
H131 H 0.9167 0.7623 -0.0238 0.0617 1.0000 Uiso R
H132 H 0.8623 0.5734 -0.0370 0.0623 1.0000 Uiso R
H133 H 0.7088 0.6554 -0.0726 0.0627 1.0000 Uiso R
H142 H 0.8284 1.0509 0.1481 0.0668 1.0000 Uiso R
H141 H 0.8245 0.9774 0.0410 0.0671 1.0000 Uiso R
H143 H 0.6372 0.9726 0.0784 0.0670 1.0000 Uiso R
H161 H 0.9814 0.4869 0.4037 0.0574 1.0000 Uiso R
H181 H 1.2328 0.7697 0.1103 0.0548 1.0000 Uiso R
H191 H 1.1257 0.9828 0.1315 0.0517 1.0000 Uiso R
H202 H 1.2423 1.0284 0.3378 0.0471 1.0000 Uiso R
H172 H 1.1719 0.4902 0.2489 0.0501 1.0000 Uiso R
H182 H 1.3534 0.8133 0.2185 0.0541 1.0000 Uiso R
H171 H 0.9709 0.3685 0.2509 0.0494 1.0000 Uiso R
H151 H 1.1631 0.7498 0.4662 0.0502 1.0000 Uiso R
H201 H 1.0899 1.0879 0.2785 0.0474 1.0000 Uiso R
H152 H 1.3072 0.7452 0.3992 0.0514 1.0000 Uiso R

loop_
_atom_site_aniso_label
_atom_site_aniso_U_11
_atom_site_aniso_U_22
_atom_site_aniso_U_33
_atom_site_aniso_U_23
_atom_site_aniso_U_13
_atom_site_aniso_U_12
C1 0.0201(14) 0.0283(15) 0.0349(16) -0.0045(12) 0.0059(12) 0.0082(11)
C2 0.0250(15) 0.0393(18) 0.0290(16) 0.0020(13) 0.0081(12) 0.0101(13)
C3 0.0274(15) 0.0273(15) 0.0307(16) 0.0059(12) 0.0076(12) 0.0076(12)
C4 0.0229(14) 0.0206(13) 0.0268(14) 0.0017(11) 0.0036(11) 0.0062(11)
C5 0.0217(13) 0.0281(15) 0.0276(14) -0.0005(12) 0.0028(11) 0.0096(11)
C6 0.0226(14) 0.0380(17) 0.0247(14) 0.0037(12) 0.0005(11) 0.0115(12)
C7 0.0242(14) 0.0278(15) 0.0338(16) 0.0082(12) 0.0031(12) 0.0100(12)
C8 0.0181(13) 0.0231(14) 0.0322(15) 0.0031(11) 0.0042(11) 0.0092(11)
C9 0.0333(18) 0.0341(18) 0.059(2) -0.0128(17) 0.0080(17) 0.0128(15)
C10 0.044(2) 0.065(3) 0.0288(18) 0.0027(17) 0.0149(15) 0.0155(19)
C11 0.048(2) 0.0327(18) 0.049(2) 0.0181(16) 0.0140(17) 0.0084(16)
C12 0.0318(17) 0.0325(17) 0.0396(18) -0.0108(14) -0.0014(14) 0.0146(14)
C13 0.0339(18) 0.064(3) 0.0294(17) 0.0084(16) 0.0079(14) 0.0179(17)
C14 0.043(2) 0.0351(19) 0.053(2) 0.0210(17) 0.0023(17) 0.0149(16)
C15 0.0396(19) 0.048(2) 0.0323(17) -0.0016(15) -0.0048(14) 0.0228(17)
C16 0.049(2) 0.051(2) 0.046(2) 0.0077(18) -0.0003(18) 0.0289(19)
C17 0.046(2) 0.0418(19) 0.0380(19) 0.0015(15) -0.0001(16) 0.0275(17)
C18 0.0262(17) 0.054(2) 0.046(2) -0.0003(18) 0.0095(15) 0.0079(16)
C19 0.0307(18) 0.040(2) 0.049(2) 0.0099(17) 0.0117(16) -0.0001(15)
C20 0.0286(17) 0.0307(17) 0.050(2) 0.0028(15) 0.0060(15) 0.0018(13)
Zr1 0.02150(15) 0.02425(15) 0.02447(16) 0.00074(10) 0.00292(10) 0.00940(11)

loop_
_atom_type_symbol
_atom_type_scat_dispersion_real
_atom_type_scat_dispersion_imag
_atom_type_scat_Cromer_Mann_a1
_atom_type_scat_Cromer_Mann_b1
_atom_type_scat_Cromer_Mann_a2
_atom_type_scat_Cromer_Mann_b2
_atom_type_scat_Cromer_Mann_a3
_atom_type_scat_Cromer_Mann_b3
_atom_type_scat_Cromer_Mann_a4
_atom_type_scat_Cromer_Mann_b4
_atom_type_scat_Cromer_Mann_c
_atom_type_scat_source
C 0.0033 0.0016 2.3100 20.8439 1.0200 10.2075 1.5886 0.5687 0.8650 51.6512 0.2156 'International Tables Vol C 4.2.6.8 and 6.1.1.4'
H 0.0000 0.0000 0.4930 10.5109 0.3229 26.1257 0.1402 3.1424 0.0408 57.7998 0.0030 'International Tables Vol C 4.2.6.8 and 6.1.1.4'
Zr -2.9673 0.5597 17.8765 1.2762 10.9480 11.9160 5.4173 0.1176 3.6572 87.6627 2.0693 'International Tables Vol C 4.2.6.8 and 6.1.1.4'

loop_
_geom_angle_atom_site_label_1
_geom_angle_atom_site_label_2
_geom_angle_atom_site_label_3
_geom_angle
_geom_angle_publ_flag
C2 C1 C8 106.9(3) yes
C2 C1 C9 125.2(3) yes
C8 C1 C9 126.6(3) yes
C2 C1 Zr1 81.62(19) yes
C8 C1 Zr1 64.79(16) yes
C9 C1 Zr1 128.5(2) yes
C1 C2 C3 110.5(3) yes
C1 C2 C10 123.7(3) yes
C3 C2 C10 125.8(3) yes
C2 C3 C4 107.0(3) yes
C2 C3 C11 126.3(3) yes
C4 C3 C11 126.1(3) yes
C2 C3 Zr1 78.80(19) yes
C4 C3 Zr1 62.08(16) yes
C11 C3 Zr1 130.5(2) yes
C3 C4 C5 133.1(3) yes
C3 C4 C8 108.4(3) yes
C5 C4 C8 107.9(3) yes
C3 C4 Zr1 83.85(19) yes
C5 C4 Zr1 80.40(18) yes
C8 C4 Zr1 71.60(16) yes
C4 C5 C6 106.4(3) yes
C4 C5 C12 127.5(3) yes
C6 C5 C12 125.2(3) yes
C4 C5 Zr1 64.42(16) yes
C6 C5 Zr1 80.91(18) yes
C12 C5 Zr1 128.1(2) yes
C5 C6 C7 110.3(3) yes
C5 C6 C13 123.7(3) yes
C7 C6 C13 126.0(3) yes
C5 C6 Zr1 67.15(17) yes
C7 C6 Zr1 69.52(17) yes
C13 C6 Zr1 131.2(2) yes
C6 C7 C8 107.3(3) yes
C6 C7 C14 126.2(3) yes
C8 C7 C14 125.7(3) yes
C6 C7 Zr1 78.96(18) yes
C8 C7 Zr1 62.77(16) yes
C14 C7 Zr1 130.9(2) yes
C1 C8 C4 107.0(3) yes
C1 C8 C7 133.5(3) yes
C4 C8 C7 107.9(3) yes
C1 C8 Zr1 79.94(17) yes
C4 C8 Zr1 71.36(16) yes
C7 C8 Zr1 83.03(18) yes
C1 C9 H91 107.8 no
C1 C9 H93 107.8 no
H91 C9 H93 108.6 no
C1 C9 H92 113.0 no
H91 C9 H92 110.0 no
H93 C9 H92 109.6 no
C2 C10 H101 110.9 no
C2 C10 H103 110.2 no
H101 C10 H103 106.5 no
C2 C10 H102 111.6 no
H101 C10 H102 108.4 no
H103 C10 H102 109.1 no
C3 C11 H111 111.9 no
C3 C11 H112 109.5 no
H111 C11 H112 108.2 no
C3 C11 H113 111.2 no
H111 C11 H113 106.9 no
H112 C11 H113 109.1 no
C5 C12 H121 110.2 no
C5 C12 H122 109.1 no
H121 C12 H122 110.1 no
C5 C12 H123 110.2 no
H121 C12 H123 108.8 no
H122 C12 H123 108.5 no
C6 C13 H131 109.8 no
C6 C13 H132 112.2 no
H131 C13 H132 108.4 no
C6 C13 H133 107.6 no
H131 C13 H133 108.3 no
H132 C13 H133 110.6 no
C7 C14 H142 111.3 no
C7 C14 H141 110.7 no
H142 C14 H141 110.1 no
C7 C14 H143 108.6 no
H142 C14 H143 106.2 no
H141 C14 H143 109.9 no
C16 C15 Zr1 74.0(2) yes
C16 C15 H151 118.8 no
Zr1 C15 H151 119.8 no
C16 C15 H152 116.3 no
Zr1 C15 H152 114.0 no
H151 C15 H152 110.0 no
C15 C16 C17 126.3(4) yes
C15 C16 Zr1 74.2(2) yes
C17 C16 Zr1 73.6(2) yes
C15 C16 H161 116.4 no
C17 C16 H161 115.8 no
Zr1 C16 H161 114.8 no
C16 C17 Zr1 74.4(2) yes
C16 C17 H172 117.1 no
Zr1 C17 H172 109.7 no
C16 C17 H171 119.1 no
Zr1 C17 H171 119.9 no
H172 C17 H171 111.7 no
C19 C18 Zr1 74.0(2) yes
C19 C18 H181 118.5 no
Zr1 C18 H181 119.4 no
C19 C18 H182 118.6 no
Zr1 C18 H182 111.5 no
H181 C18 H182 110.6 no
C18 C19 C20 126.3(4) yes
C18 C19 Zr1 74.2(2) yes
C20 C19 Zr1 72.8(2) yes
C18 C19 H191 115.6 no
C20 C19 H191 116.8 no
Zr1 C19 H191 116.9 no
C19 C20 Zr1 75.2(2) yes
C19 C20 H202 121.3 no
Zr1 C20 H202 108.1 no
C19 C20 H201 117.9 no
Zr1 C20 H201 120.0 no
H202 C20 H201 110.1 no
C1 Zr1 C20 84.28(12) yes
C1 Zr1 C5 90.32(10) yes
C20 Zr1 C5 135.50(12) yes
C1 Zr1 C17 135.04(13) yes
C20 Zr1 C17 128.69(14) yes
C5 Zr1 C17 84.26(12) yes
C1 Zr1 C19 108.12(13) yes
C20 Zr1 C19 31.95(13) yes
C5 Zr1 C19 112.81(12) yes
C17 Zr1 C19 115.10(15) yes
C1 Zr1 C18 139.92(13) yes
C20 Zr1 C18 58.87(13) yes
C5 Zr1 C18 104.66(12) yes
C17 Zr1 C18 84.05(15) yes
C19 Zr1 C18 31.80(14) yes
C1 Zr1 C16 112.40(13) yes
C20 Zr1 C16 114.71(14) yes
C5 Zr1 C16 108.17(13) yes
C17 Zr1 C16 31.98(13) yes
C19 Zr1 C16 120.88(15) yes
C1 Zr1 C15 104.76(12) yes
C20 Zr1 C15 83.58(14) yes
C5 Zr1 C15 139.93(12) yes
C17 Zr1 C15 58.72(12) yes
C19 Zr1 C15 97.65(14) yes
C1 Zr1 C7 63.92(11) yes
C20 Zr1 C7 83.22(12) yes
C5 Zr1 C7 55.34(10) yes
C17 Zr1 C7 137.85(12) yes
C19 Zr1 C7 76.01(12) yes
C1 Zr1 C3 55.02(10) yes
C20 Zr1 C3 137.64(12) yes
C5 Zr1 C3 63.49(11) yes
C17 Zr1 C3 83.28(13) yes
C19 Zr1 C3 161.30(13) yes
C1 Zr1 C8 35.27(11) yes
C20 Zr1 C8 97.01(12) yes
C5 Zr1 C8 58.75(10) yes
C17 Zr1 C8 134.29(13) yes
C19 Zr1 C8 104.24(12) yes
C1 Zr1 C4 58.54(10) yes
C20 Zr1 C4 134.04(12) yes
C5 Zr1 C4 35.18(10) yes
C17 Zr1 C4 97.26(13) yes
C19 Zr1 C4 133.22(12) yes
C1 Zr1 C6 89.86(10) yes
C20 Zr1 C6 103.72(12) yes
C5 Zr1 C6 31.94(10) yes
C17 Zr1 C6 106.88(11) yes
C19 Zr1 C6 82.68(12) yes
C18 Zr1 C16 98.10(15) yes
C18 Zr1 C15 87.45(14) yes
C16 Zr1 C15 31.76(14) yes
C18 Zr1 C7 94.26(13) yes
C16 Zr1 C7 161.74(13) yes
C15 Zr1 C7 163.42(12) yes
C18 Zr1 C3 163.46(13) yes
C16 Zr1 C3 76.34(13) yes
C15 Zr1 C3 95.00(13) yes
C7 Zr1 C3 88.05(10) yes
C18 Zr1 C8 127.98(13) yes
C16 Zr1 C8 133.44(13) yes
C15 Zr1 C8 138.86(12) yes
C7 Zr1 C8 34.20(11) yes
C3 Zr1 C8 57.58(10) yes
C18 Zr1 C4 138.48(12) yes
C16 Zr1 C4 104.63(13) yes
C15 Zr1 C4 128.59(13) yes
C7 Zr1 C4 57.62(10) yes
C3 Zr1 C4 34.06(10) yes
C18 Zr1 C6 84.73(12) yes
C16 Zr1 C6 136.67(13) yes
C15 Zr1 C6 164.36(12) yes
C7 Zr1 C6 31.52(10) yes
C3 Zr1 C6 88.82(10) yes
C8 Zr1 C4 37.05(10) yes
C8 Zr1 C6 54.88(10) yes
C4 Zr1 C6 55.01(10) yes

loop_
_geom_bond_atom_site_label_1
_geom_bond_atom_site_label_2
_geom_bond_distance
_geom_bond_publ_flag
C1 C2 1.419(5) yes
C1 C8 1.450(4) yes
C1 C9 1.510(5) yes
C1 Zr1 2.473(3) yes
C2 C3 1.408(5) yes
C2 C10 1.499(5) yes
C3 C4 1.438(4) yes
C3 C11 1.501(5) yes
C3 Zr1 2.553(3) yes
C4 C5 1.449(4) yes
C4 C8 1.443(4) yes
C4 Zr1 2.269(3) yes
C5 C6 1.424(5) yes
C5 C12 1.505(4) yes
C5 Zr1 2.480(3) yes
C6 C7 1.416(5) yes
C6 C13 1.496(5) yes
C6 Zr1 2.658(3) yes
C7 C8 1.436(4) yes
C7 C14 1.506(5) yes
C7 Zr1 2.536(3) yes
C8 Zr1 2.272(3) yes
C9 H91 0.964 no
C9 H93 0.949 no
C9 H92 0.980 no
C10 H101 0.967 no
C10 H103 0.953 no
C10 H102 0.956 no
C11 H111 0.949 no
C11 H112 0.972 no
C11 H113 0.964 no
C12 H121 0.994 no
C12 H122 0.966 no
C12 H123 0.970 no
C13 H131 0.956 no
C13 H132 0.970 no
C13 H133 0.966 no
C14 H142 0.953 no
C14 H141 0.973 no
C14 H143 0.954 no
C15 C16 1.376(6) yes
C15 Zr1 2.516(4) yes
C15 H151 0.955 no
C15 H152 0.946 no
C16 C17 1.382(6) yes
C16 Zr1 2.513(4) yes
C16 H161 1.005 no
C17 Zr1 2.503(4) yes
C17 H172 0.938 no
C17 H171 0.948 no
C18 C19 1.374(6) yes
C18 Zr1 2.508(4) yes
C18 H181 0.968 no
C18 H182 0.969 no
C19 C20 1.372(6) yes
C19 Zr1 2.506(4) yes
C19 H191 1.019 no
C20 Zr1 2.477(4) yes
C20 H202 0.955 no
C20 H201 0.958 no
